data_9010789
loop_
_publ_author_name
'Knight, K. S.'
'Henderson, C. M. B.'

_publ_section_title
;
 Structural basis for the anomalous low-temperature thermal expansion
 behavior of the gillespite-structured phase Ba0.5Sr0.5CuSi4O10
 Sample: T = 150 K
;
_journal_name_full 'European Journal of Mineralogy'
_journal_page_first 189
_journal_page_last 200
_journal_paper_doi 10.1127/0935-1221/2007/0019-1711
_journal_volume 19
_journal_year 2007
_chemical_formula_sum 'Ba0.5 Cu O12 Si4 Sr0.5'
_chemical_name_mineral Effenbergerite
_space_group_IT_number 130
_symmetry_space_group_name_Hall '-P 4a 2ac'
_symmetry_space_group_name_H-M 'P 4/n c c :2'
_cell_angle_alpha 90
_cell_angle_beta 90
_cell_angle_gamma 90
_cell_length_a 7.39482
_cell_length_b 7.39482
_cell_length_c 15.8504
_cell_formula_units_Z 4
_cell_volume 866.753
_diffrn_ambient_temperature 150
_exptl_crystal_density_diffrn 3.681
_cod_original_sg_symbol_H-M 'P 4/n c c'
_cod_original_formula_sum '(Ba.5 Sr.5) Cu Si4 O12'
_cod_database_code 9010789

loop_
_symmetry_equiv_pos_as_xyz
x,y,z
1/2-y,1/2-x,1/2+z
1/2+y,1/2+x,1/2-z
1/2+y,-x,-z
1/2-y,x,z
x,1/2-y,1/2+z
-x,1/2+y,1/2-z
1/2+x,1/2+y,-z
1/2-x,1/2-y,z
y,x,1/2+z
-y,-x,1/2-z
-y,1/2+x,-z
y,1/2-x,z
1/2-x,y,1/2+z
1/2+x,-y,1/2-z
-x,-y,-z

loop_
_atom_site_label
_atom_site_fract_x
_atom_site_fract_y
_atom_site_fract_z
_atom_site_occupancy
_atom_site_U_iso_or_equiv
Ba 0.25000 0.75000 0.00000 0.50000 0.04830
Sr 0.25000 0.75000 0.00000 0.50000 0.04830
Cu 0.25000 0.25000 0.09180 1.00000 0.06520
Si 0.51230 0.93350 0.15191 1.00000 0.03160
O1 0.45380 0.98540 0.24590 1.00000 0.08160
O2 0.71800 0.00000 0.13343 1.00000 0.07080
O3 0.37410 0.02390 0.08825 1.00000 0.07860
